data_4102732
loop_
_publ_author_name
'Benjamin J. Coe'
'John Fielden'
'Simon P. Foxon'
'James A. Harris'
'Madeleine Helliwell'
'Bruce S. Brunschwig'
'Inge Asselberghs'
'Koen Clays'
'Javier Gar\'in'
'Jes\'us Orduna'

_publ_contact_author_address
;
School of Chemistry, University of Manchester, Oxford Road, Manchester, M13
 9PL, UK.
;
_publ_contact_author_email b.coe@manchester.ac.uk
_publ_contact_author_name 'Benjamin J. Coe'
_publ_section_title
;
 Diquat Derivatives: Highly Active, Two-Dimensional Nonlinear Optical
 Chromophores with Potential Redox Switchability
;
_journal_name_full 'Journal of the American Chemical Society'
_journal_page_first 10498
_journal_page_last 10512
_journal_paper_doi 10.1021/ja103289a
_journal_volume 132
_journal_year 2010
_chemical_formula_moiety 'C24 H27 N3, 2(C10 H7 O3 S)'
_chemical_formula_sum 'C44 H41 N3 O6 S2'
_chemical_formula_weight 771.92
_space_group_IT_number 2
_symmetry_cell_setting triclinic
_symmetry_space_group_name_Hall '-P 1'
_symmetry_space_group_name_H-M 'P -1'
_atom_sites_solution_hydrogens geom
_atom_sites_solution_primary direct
_atom_sites_solution_secondary difmap
_audit_creation_method SHELXL-97
_cell_angle_alpha 92.748(5)
_cell_angle_beta 93.376(4)
_cell_angle_gamma 90.305(4)
_cell_formula_units_Z 2
_cell_length_a 8.6232(4)
_cell_length_b 11.1678(7)
_cell_length_c 19.3842(11)
_cell_measurement_reflns_used 3342
_cell_measurement_temperature 100(2)
_cell_measurement_theta_max 23.7624
_cell_measurement_theta_min 2.6417
_cell_volume 1861.30(18)
_computing_cell_refinement
; 
CrysAlis RED, Oxford Diffraction Ltd.,
Version 1.171.32.4 (release 27-04-2006 CrysAlis171 .NET)
(compiled Apr 27 2007,17:53:11)
;
_computing_data_collection
; 
CrysAlis CCD, Oxford Diffraction Ltd.,
Version 1.171.32.4 (release 27-04-2006 CrysAlis171 .NET)
(compiled Apr 27 2007,17:53:11)
;
_computing_data_reduction
; 
CrysAlis RED, Oxford Diffraction Ltd.,
Version 1.171.32.4 (release 27-04-2006 CrysAlis171 .NET)
(compiled Apr 27 2007,17:53:11) 
;
_computing_molecular_graphics 'SHELXTL (Bruker, 1997)'
_computing_publication_material 'SHELXL-97 (Sheldrick, 1997)'
_computing_structure_refinement 'SHELXL-97 (Sheldrick, 1997)'
_computing_structure_solution 'SHELXS-97 (Sheldrick, 1990)'
_diffrn_ambient_temperature 100(2)
_diffrn_detector_area_resol_mean 8.3367
_diffrn_measured_fraction_theta_full 0.963
_diffrn_measured_fraction_theta_max 0.963
_diffrn_measurement_device_type 'Oxford Diffraction Xcalibur 2'
_diffrn_measurement_method 'phi and omega'
_diffrn_radiation_monochromator graphite
_diffrn_radiation_source 'Enhance (Mo) X-ray source'
_diffrn_radiation_type MoK\a
_diffrn_radiation_wavelength 0.71073
_diffrn_reflns_av_R_equivalents 0.0334
_diffrn_reflns_av_sigmaI/netI 0.0806
_diffrn_reflns_limit_h_max 8
_diffrn_reflns_limit_h_min -8
_diffrn_reflns_limit_k_max 11
_diffrn_reflns_limit_k_min -11
_diffrn_reflns_limit_l_max 18
_diffrn_reflns_limit_l_min -19
_diffrn_reflns_number 8825
_diffrn_reflns_theta_full 20.82
_diffrn_reflns_theta_max 20.82
_diffrn_reflns_theta_min 4.13
_exptl_absorpt_coefficient_mu 0.199
_exptl_absorpt_correction_T_max 1.00000
_exptl_absorpt_correction_T_min 0.68549
_exptl_absorpt_correction_type multi-scan
_exptl_absorpt_process_details
; 
CrysAlis RED, Oxford Diffraction Ltd.,
Version 1.171.32.4 (release 27-04-2006 CrysAlis171 .NET)
(compiled Apr 27 2007,17:53:11)
empirical absorption correction using spherical harmonics,
 implemented in SCALE3 ABSPACK scaling algorithm.
;
_exptl_crystal_colour red
_exptl_crystal_density_diffrn 1.377
_exptl_crystal_density_method 'not measured'
_exptl_crystal_description plate
_exptl_crystal_F_000 812
_exptl_crystal_size_max 0.28
_exptl_crystal_size_mid 0.24
_exptl_crystal_size_min 0.08
_refine_diff_density_max 0.621
_refine_diff_density_min -0.221
_refine_diff_density_rms 0.046
_refine_ls_extinction_method none
_refine_ls_goodness_of_fit_ref 0.946
_refine_ls_hydrogen_treatment constr
_refine_ls_matrix_type full
_refine_ls_number_parameters 499
_refine_ls_number_reflns 3761
_refine_ls_number_restraints 0
_refine_ls_restrained_S_all 0.946
_refine_ls_R_factor_all 0.0751
_refine_ls_R_factor_gt 0.0408
_refine_ls_shift/su_max 0.000
_refine_ls_shift/su_mean 0.000
_refine_ls_structure_factor_coef Fsqd
_refine_ls_weighting_details
;
calc w=1/[\s\^2\^(Fo\^2\^)+(0.0558P)\^2\^+0.0000P] where
P=(Fo\^2\^+2Fc\^2\^)/3
;
_refine_ls_weighting_scheme calc
_refine_ls_wR_factor_gt 0.0901
_refine_ls_wR_factor_ref 0.1022
_reflns_number_gt 2440
_reflns_number_total 3761
_reflns_threshold_expression >2sigma(I)
_cod_data_source_file ja103289a_si_002_3.cif
_cod_data_source_block '[7](NapSO3)2'
_cod_database_code 4102732

loop_
_symmetry_equiv_pos_as_xyz
'x, y, z'
'-x, -y, -z'

loop_
_atom_site_label
_atom_site_type_symbol
_atom_site_fract_x
_atom_site_fract_y
_atom_site_fract_z
_atom_site_U_iso_or_equiv
_atom_site_adp_type
_atom_site_occupancy
_atom_site_symmetry_multiplicity
_atom_site_calc_flag
_atom_site_refinement_flags
C1 C 1.1702(4) 0.8802(4) 0.9496(2) 0.0300(11) Uani 1 1 d .
H1A H 1.1776 0.9681 0.9585 0.036 Uiso 1 1 calc R
H1B H 1.2773 0.8487 0.9494 0.036 Uiso 1 1 calc R
C2 C 1.0818(4) 0.8219(4) 1.0124(2) 0.0331(12) Uani 1 1 d .
H2A H 1.1528 0.8274 1.0545 0.040 Uiso 1 1 calc R
H2B H 0.9902 0.8717 1.0219 0.040 Uiso 1 1 calc R
C3 C 1.0288(4) 0.6956(4) 1.0011(2) 0.0312(11) Uani 1 1 d .
H3A H 0.9307 0.6914 0.9718 0.037 Uiso 1 1 calc R
H3B H 1.0100 0.6608 1.0459 0.037 Uiso 1 1 calc R
C4 C 1.0195(4) 0.9418(4) 0.8507(2) 0.0308(11) Uani 1 1 d .
H4 H 1.0143 1.0199 0.8720 0.037 Uiso 1 1 calc R
C5 C 0.9528(4) 0.9211(4) 0.7898(2) 0.0350(11) Uani 1 1 d .
H5 H 0.9005 0.9828 0.7659 0.042 Uiso 1 1 calc R
C6 C 0.9603(4) 0.8086(4) 0.7614(2) 0.0301(11) Uani 1 1 d .
C7 C 1.0425(4) 0.7208(4) 0.7981(2) 0.0276(11) Uani 1 1 d .
H7 H 1.0502 0.6423 0.7775 0.033 Uiso 1 1 calc R
C8 C 1.1075(4) 0.7442(4) 0.8587(2) 0.0239(10) Uani 1 1 d .
C9 C 1.1932(4) 0.6505(4) 0.8971(2) 0.0243(10) Uani 1 1 d .
C10 C 1.2262(4) 0.5383(4) 1.0008(2) 0.0329(12) Uani 1 1 d .
H10 H 1.2017 0.5239 1.0469 0.040 Uiso 1 1 calc R
C11 C 1.3361(5) 0.4695(4) 0.9679(2) 0.0366(12) Uani 1 1 d .
H11 H 1.3846 0.4061 0.9919 0.044 Uiso 1 1 calc R
C12 C 1.3796(4) 0.4908(4) 0.8986(2) 0.0333(11) Uani 1 1 d .
C13 C 1.4968(4) 0.4145(4) 0.8616(2) 0.0580(15) Uani 1 1 d .
H13A H 1.4488 0.3812 0.8177 0.087 Uiso 1 1 calc R
H13B H 1.5305 0.3489 0.8907 0.087 Uiso 1 1 calc R
H13C H 1.5868 0.4640 0.8525 0.087 Uiso 1 1 calc R
C14 C 1.3051(4) 0.5844(4) 0.8637(2) 0.0305(11) Uani 1 1 d .
H14 H 1.3309 0.6020 0.8183 0.037 Uiso 1 1 calc R
C15 C 0.8871(4) 0.7889(4) 0.6975(2) 0.0325(11) Uani 1 1 d .
H15 H 0.8387 0.8539 0.6750 0.039 Uiso 1 1 calc R
C16 C 0.8825(4) 0.6831(4) 0.6671(2) 0.0374(12) Uani 1 1 d .
H16 H 0.9327 0.6199 0.6905 0.045 Uiso 1 1 calc R
C17 C 0.8104(4) 0.6561(4) 0.6036(2) 0.0313(11) Uani 1 1 d .
C18 C 0.8335(5) 0.5450(4) 0.5750(2) 0.0416(12) Uani 1 1 d .
H18 H 0.8933 0.4889 0.6004 0.050 Uiso 1 1 calc R
C19 C 0.7754(5) 0.5145(4) 0.5140(2) 0.0398(12) Uani 1 1 d .
H19 H 0.7926 0.4363 0.4945 0.048 Uiso 1 1 calc R
C20 C 0.6872(4) 0.5962(4) 0.4764(2) 0.0310(11) Uani 1 1 d .
C21 C 0.6549(4) 0.7078(4) 0.5058(2) 0.0331(11) Uani 1 1 d .
H21 H 0.5899 0.7624 0.4818 0.040 Uiso 1 1 calc R
C22 C 0.7165(4) 0.7355(4) 0.5673(2) 0.0297(11) Uani 1 1 d .
H22 H 0.6968 0.8122 0.5882 0.036 Uiso 1 1 calc R
C23 C 0.5380(5) 0.6518(4) 0.3757(2) 0.0561(14) Uani 1 1 d .
H23A H 0.4422 0.6641 0.3998 0.084 Uiso 1 1 calc R
H23B H 0.5125 0.6178 0.3288 0.084 Uiso 1 1 calc R
H23C H 0.5918 0.7289 0.3730 0.084 Uiso 1 1 calc R
C24 C 0.6640(5) 0.4543(4) 0.3852(2) 0.0496(13) Uani 1 1 d .
H24A H 0.7757 0.4382 0.3882 0.074 Uiso 1 1 calc R
H24B H 0.6249 0.4479 0.3367 0.074 Uiso 1 1 calc R
H24C H 0.6100 0.3958 0.4115 0.074 Uiso 1 1 calc R
N1 N 1.1544(3) 0.6268(3) 0.96567(17) 0.0262(9) Uani 1 1 d .
N2 N 1.0959(3) 0.8562(3) 0.88473(16) 0.0260(9) Uani 1 1 d .
N3 N 0.6372(4) 0.5707(3) 0.41293(19) 0.0420(10) Uani 1 1 d .
C25 C 0.6765(5) 0.1198(4) 0.3566(2) 0.0383(12) Uani 1 1 d .
H25 H 0.6926 0.1624 0.4001 0.046 Uiso 1 1 calc R
C26 C 0.7490(5) 0.0099(4) 0.3473(2) 0.0388(12) Uani 1 1 d .
H26 H 0.8128 -0.0210 0.3839 0.047 Uiso 1 1 calc R
C27 C 0.7292(4) -0.0500(4) 0.2887(2) 0.0389(12) Uani 1 1 d .
H27 H 0.7771 -0.1256 0.2816 0.047 Uiso 1 1 calc R
C28 C 0.6361(4) -0.0015(4) 0.2359(2) 0.0259(10) Uani 1 1 d .
C29 C 0.5642(4) 0.1092(4) 0.2459(2) 0.0267(10) Uani 1 1 d .
C30 C 0.5848(4) 0.1689(4) 0.3073(2) 0.0346(11) Uani 1 1 d .
H30 H 0.5360 0.2438 0.3158 0.042 Uiso 1 1 calc R
C31 C 0.4710(4) 0.1584(4) 0.1934(2) 0.0275(11) Uani 1 1 d .
H31 H 0.4221 0.2335 0.2009 0.033 Uiso 1 1 calc R
C32 C 0.4525(4) 0.0998(4) 0.1342(2) 0.0253(10) Uani 1 1 d .
C33 C 0.5243(4) -0.0130(4) 0.1244(2) 0.0291(11) Uani 1 1 d .
H33 H 0.5083 -0.0556 0.0810 0.035 Uiso 1 1 calc R
C34 C 0.6145(4) -0.0620(4) 0.1746(2) 0.0308(11) Uani 1 1 d .
H34 H 0.6618 -0.1377 0.1666 0.037 Uiso 1 1 calc R
S1 S 0.35360(12) 0.16990(10) 0.06557(6) 0.0315(3) Uani 1 1 d .
O1 O 0.2491(3) 0.0794(2) 0.04298(14) 0.0450(8) Uani 1 1 d .
O2 O 0.4773(3) 0.2050(2) 0.01379(13) 0.0336(8) Uani 1 1 d .
O3 O 0.2735(3) 0.2716(2) 0.09449(13) 0.0365(8) Uani 1 1 d .
C35 C 0.3108(5) 0.9168(4) 0.3919(3) 0.0421(12) Uani 1 1 d .
H35 H 0.4004 0.9590 0.3799 0.050 Uiso 1 1 calc R
C36 C 0.2579(5) 0.9270(4) 0.4589(2) 0.0398(12) Uani 1 1 d .
H36 H 0.3160 0.9788 0.4912 0.048 Uiso 1 1 calc R
C37 C 0.1222(5) 0.8665(4) 0.4849(2) 0.0372(12) Uani 1 1 d .
H37 H 0.0950 0.8792 0.5315 0.045 Uiso 1 1 calc R
C38 C 0.0438(4) 0.7973(4) 0.4430(2) 0.0343(11) Uani 1 1 d .
H38 H -0.0439 0.7545 0.4566 0.041 Uiso 1 1 calc R
C39 C 0.0942(4) 0.7862(4) 0.3727(2) 0.0264(11) Uani 1 1 d .
C40 C 0.2314(5) 0.8465(4) 0.3467(2) 0.0287(11) Uani 1 1 d .
C41 C 0.2825(5) 0.8333(4) 0.2768(2) 0.0377(12) Uani 1 1 d .
H41 H 0.3729 0.8731 0.2636 0.045 Uiso 1 1 calc R
C42 C 0.2013(5) 0.7664(4) 0.2345(2) 0.0321(11) Uani 1 1 d .
H42 H 0.2286 0.7541 0.1879 0.038 Uiso 1 1 calc R
C43 C 0.0623(4) 0.7077(3) 0.2594(2) 0.0234(10) Uani 1 1 d .
C44 C 0.0126(4) 0.7174(3) 0.3271(2) 0.0267(11) Uani 1 1 d .
H44 H -0.0771 0.6757 0.3395 0.032 Uiso 1 1 calc R
S2 S -0.04872(12) 0.63167(11) 0.20092(6) 0.0365(4) Uani 1 1 d .
O4 O -0.1196(3) 0.7255(3) 0.15937(14) 0.0471(9) Uani 1 1 d .
O5 O 0.0611(3) 0.5608(2) 0.16050(13) 0.0374(8) Uani 1 1 d .
O6 O -0.1580(3) 0.5590(3) 0.24422(14) 0.0499(9) Uani 1 1 d .

loop_
_atom_site_aniso_label
_atom_site_aniso_U_11
_atom_site_aniso_U_22
_atom_site_aniso_U_33
_atom_site_aniso_U_23
_atom_site_aniso_U_13
_atom_site_aniso_U_12
C1 0.030(2) 0.030(3) 0.028(3) -0.011(2) -0.013(2) -0.002(2)
C2 0.032(2) 0.037(3) 0.027(3) -0.013(2) -0.015(2) 0.004(2)
C3 0.027(2) 0.038(3) 0.027(3) -0.009(2) -0.007(2) 0.002(2)
C4 0.034(3) 0.029(3) 0.027(3) -0.010(2) -0.006(2) 0.005(2)
C5 0.032(3) 0.040(3) 0.031(3) -0.001(3) -0.012(2) 0.003(2)
C6 0.036(3) 0.031(3) 0.023(3) -0.002(3) -0.005(2) -0.001(2)
C7 0.028(2) 0.028(3) 0.026(3) -0.009(2) -0.006(2) 0.001(2)
C8 0.021(2) 0.023(3) 0.025(3) -0.009(2) -0.007(2) 0.003(2)
C9 0.022(2) 0.029(3) 0.020(3) -0.010(2) -0.006(2) -0.004(2)
C10 0.026(3) 0.035(3) 0.036(3) 0.001(3) -0.017(2) -0.010(2)
C11 0.030(3) 0.033(3) 0.045(3) -0.008(3) -0.013(2) 0.001(2)
C12 0.025(2) 0.030(3) 0.041(3) -0.011(3) -0.013(2) -0.002(2)
C13 0.047(3) 0.060(4) 0.061(4) -0.027(3) -0.026(3) 0.023(3)
C14 0.026(2) 0.039(3) 0.025(3) -0.012(2) -0.008(2) -0.004(2)
C15 0.032(3) 0.039(3) 0.024(3) -0.006(3) -0.009(2) 0.001(2)
C16 0.039(3) 0.045(3) 0.027(3) -0.002(3) -0.009(2) 0.000(2)
C17 0.031(3) 0.035(3) 0.026(3) -0.006(3) -0.007(2) 0.001(2)
C18 0.048(3) 0.038(3) 0.037(3) -0.002(3) -0.012(3) 0.007(2)
C19 0.049(3) 0.033(3) 0.034(3) -0.011(3) -0.011(3) -0.002(2)
C20 0.032(3) 0.036(3) 0.024(3) -0.002(3) -0.005(2) -0.013(2)
C21 0.032(3) 0.035(3) 0.030(3) -0.004(2) -0.007(2) 0.000(2)
C22 0.032(2) 0.032(3) 0.024(3) -0.009(2) -0.001(2) 0.002(2)
C23 0.072(3) 0.050(3) 0.042(3) -0.007(3) -0.030(3) -0.003(3)
C24 0.071(3) 0.039(3) 0.036(3) -0.013(3) -0.009(3) -0.017(3)
N1 0.0219(19) 0.028(2) 0.027(2) -0.0058(19) -0.0120(18) -0.0006(17)
N2 0.0225(19) 0.030(2) 0.023(2) -0.006(2) -0.0106(17) 0.0028(18)
N3 0.056(2) 0.035(3) 0.032(3) -0.006(2) -0.018(2) -0.007(2)
C25 0.044(3) 0.039(3) 0.030(3) -0.002(3) -0.014(2) -0.004(2)
C26 0.040(3) 0.045(4) 0.029(3) 0.001(3) -0.014(2) -0.005(3)
C27 0.033(3) 0.038(3) 0.046(3) 0.007(3) -0.004(3) 0.001(2)
C28 0.024(2) 0.029(3) 0.025(3) 0.000(2) -0.004(2) -0.003(2)
C29 0.025(2) 0.027(3) 0.027(3) 0.000(2) -0.002(2) -0.006(2)
C30 0.036(3) 0.035(3) 0.031(3) -0.008(3) -0.005(2) -0.007(2)
C31 0.024(2) 0.026(3) 0.031(3) -0.007(2) -0.002(2) -0.003(2)
C32 0.020(2) 0.032(3) 0.024(3) -0.002(2) 0.000(2) -0.005(2)
C33 0.032(2) 0.025(3) 0.029(3) -0.007(2) -0.002(2) -0.002(2)
C34 0.035(3) 0.025(3) 0.032(3) -0.001(2) -0.003(2) 0.002(2)
S1 0.0281(6) 0.0375(8) 0.0271(7) -0.0067(6) -0.0059(6) 0.0050(6)
O1 0.0355(16) 0.046(2) 0.048(2) -0.0196(17) -0.0200(15) -0.0084(15)
O2 0.0321(16) 0.0414(19) 0.0267(17) 0.0010(15) -0.0046(14) 0.0057(14)
O3 0.0315(15) 0.045(2) 0.0300(17) -0.0139(15) -0.0090(13) 0.0153(14)
C35 0.041(3) 0.039(3) 0.045(4) -0.003(3) -0.008(3) -0.012(2)
C36 0.051(3) 0.032(3) 0.034(3) -0.002(2) -0.013(3) -0.009(2)
C37 0.047(3) 0.038(3) 0.024(3) -0.009(3) -0.010(3) 0.004(3)
C38 0.033(3) 0.039(3) 0.028(3) -0.005(3) -0.007(2) -0.002(2)
C39 0.029(3) 0.023(3) 0.025(3) -0.001(2) -0.012(2) 0.002(2)
C40 0.032(3) 0.023(3) 0.031(3) 0.000(2) -0.008(2) 0.000(2)
C41 0.034(3) 0.042(3) 0.037(3) -0.001(3) 0.003(3) -0.009(2)
C42 0.040(3) 0.031(3) 0.024(3) -0.007(2) -0.004(2) 0.002(2)
C43 0.024(2) 0.019(3) 0.026(3) 0.000(2) -0.006(2) 0.005(2)
C44 0.021(2) 0.029(3) 0.030(3) -0.001(2) 0.000(2) 0.000(2)
S2 0.0350(7) 0.0449(8) 0.0280(7) -0.0087(6) -0.0026(6) -0.0013(6)
O4 0.0494(18) 0.056(2) 0.0325(19) -0.0114(17) -0.0200(15) 0.0239(16)
O5 0.0439(16) 0.0366(19) 0.0304(18) -0.0117(15) 0.0015(14) 0.0090(14)
O6 0.0483(18) 0.069(2) 0.0294(19) -0.0257(17) 0.0014(16) -0.0292(17)

loop_
_atom_type_symbol
_atom_type_description
_atom_type_scat_dispersion_real
_atom_type_scat_dispersion_imag
_atom_type_scat_source
C C 0.0033 0.0016 'International Tables Vol C Tables 4.2.6.8 and 6.1.1.4'
H H 0.0000 0.0000 'International Tables Vol C Tables 4.2.6.8 and 6.1.1.4'
N N 0.0061 0.0033 'International Tables Vol C Tables 4.2.6.8 and 6.1.1.4'
O O 0.0106 0.0060 'International Tables Vol C Tables 4.2.6.8 and 6.1.1.4'
S S 0.1246 0.1234 'International Tables Vol C Tables 4.2.6.8 and 6.1.1.4'

loop_
_geom_angle_atom_site_label_1
_geom_angle_atom_site_label_2
_geom_angle_atom_site_label_3
_geom_angle
N2 C1 C2 113.5(3)
N2 C1 H1A 108.9
C2 C1 H1A 108.9
N2 C1 H1B 108.9
C2 C1 H1B 108.9
H1A C1 H1B 107.7
C3 C2 C1 116.8(3)
C3 C2 H2A 108.1
C1 C2 H2A 108.1
C3 C2 H2B 108.1
C1 C2 H2B 108.1
H2A C2 H2B 107.3
C2 C3 N1 107.8(3)
C2 C3 H3A 110.1
N1 C3 H3A 110.1
C2 C3 H3B 110.1
N1 C3 H3B 110.1
H3A C3 H3B 108.5
C5 C4 N2 122.0(4)
C5 C4 H4 119.0
N2 C4 H4 119.0
C4 C5 C6 117.5(4)
C4 C5 H5 121.2
C6 C5 H5 121.2
C5 C6 C15 116.3(4)
C5 C6 C7 119.2(4)
C15 C6 C7 124.5(4)
C8 C7 C6 121.7(4)
C8 C7 H7 119.1
C6 C7 H7 119.1
C7 C8 N2 116.8(4)
C7 C8 C9 121.2(4)
N2 C8 C9 122.0(4)
C14 C9 N1 121.5(4)
C14 C9 C8 118.7(4)
N1 C9 C8 119.7(3)
N1 C10 C11 118.5(4)
N1 C10 H10 120.8
C11 C10 H10 120.8
C10 C11 C12 122.4(4)
C10 C11 H11 118.8
C12 C11 H11 118.8
C14 C12 C11 117.9(4)
C14 C12 C13 119.2(4)
C11 C12 C13 122.9(4)
C12 C13 H13A 109.5
C12 C13 H13B 109.5
H13A C13 H13B 109.5
C12 C13 H13C 109.5
H13A C13 H13C 109.5
H13B C13 H13C 109.5
C9 C14 C12 118.7(4)
C9 C14 H14 120.7
C12 C14 H14 120.7
C16 C15 C6 121.0(4)
C16 C15 H15 119.5
C6 C15 H15 119.5
C15 C16 C17 124.4(4)
C15 C16 H16 117.8
C17 C16 H16 117.8
C18 C17 C16 117.0(4)
C18 C17 C22 119.1(4)
C16 C17 C22 123.9(4)
C19 C18 C17 120.8(4)
C19 C18 H18 119.6
C17 C18 H18 119.6
C18 C19 C20 120.0(4)
C18 C19 H19 120.0
C20 C19 H19 120.0
N3 C20 C21 118.6(4)
N3 C20 C19 121.1(4)
C21 C20 C19 120.3(4)
C22 C21 C20 117.8(4)
C22 C21 H21 121.1
C20 C21 H21 121.1
C21 C22 C17 121.9(4)
C21 C22 H22 119.1
C17 C22 H22 119.1
N3 C23 H23A 109.5
N3 C23 H23B 109.5
H23A C23 H23B 109.5
N3 C23 H23C 109.5
H23A C23 H23C 109.5
H23B C23 H23C 109.5
N3 C24 H24A 109.5
N3 C24 H24B 109.5
H24A C24 H24B 109.5
N3 C24 H24C 109.5
H24A C24 H24C 109.5
H24B C24 H24C 109.5
C10 N1 C9 121.0(3)
C10 N1 C3 117.4(3)
C9 N1 C3 121.6(3)
C8 N2 C4 122.8(3)
C8 N2 C1 115.8(4)
C4 N2 C1 121.4(4)
C20 N3 C24 117.7(4)
C20 N3 C23 121.0(4)
C24 N3 C23 120.6(4)
C30 C25 C26 123.4(4)
C30 C25 H25 118.3
C26 C25 H25 118.3
C27 C26 C25 119.6(4)
C27 C26 H26 120.2
C25 C26 H26 120.2
C26 C27 C28 118.8(4)
C26 C27 H27 120.6
C28 C27 H27 120.6
C34 C28 C27 119.7(4)
C34 C28 C29 119.3(4)
C27 C28 C29 121.0(4)
C30 C29 C31 119.4(4)
C30 C29 C28 119.2(4)
C31 C29 C28 121.4(4)
C29 C30 C25 118.0(4)
C29 C30 H30 121.0
C25 C30 H30 121.0
C32 C31 C29 118.8(4)
C32 C31 H31 120.6
C29 C31 H31 120.6
C31 C32 C33 119.7(4)
C31 C32 S1 118.4(3)
C33 C32 S1 121.6(3)
C34 C33 C32 122.4(4)
C34 C33 H33 118.8
C32 C33 H33 118.8
C28 C34 C33 118.5(4)
C28 C34 H34 120.8
C33 C34 H34 120.8
O1 S1 O3 110.70(16)
O1 S1 O2 116.66(17)
O3 S1 O2 113.25(16)
O1 S1 C32 99.87(18)
O3 S1 C32 107.63(18)
O2 S1 C32 107.44(15)
C40 C35 C36 117.1(4)
C40 C35 H35 121.4
C36 C35 H35 121.4
C35 C36 C37 127.3(4)
C35 C36 H36 116.3
C37 C36 H36 116.3
C38 C37 C36 117.3(4)
C38 C37 H37 121.3
C36 C37 H37 121.3
C37 C38 C39 116.7(4)
C37 C38 H38 121.6
C39 C38 H38 121.6
C44 C39 C38 118.3(4)
C44 C39 C40 115.7(4)
C38 C39 C40 125.9(4)
C35 C40 C41 118.9(4)
C35 C40 C39 115.6(4)
C41 C40 C39 125.6(4)
C42 C41 C40 116.9(4)
C42 C41 H41 121.6
C40 C41 H41 121.6
C41 C42 C43 118.1(4)
C41 C42 H42 120.9
C43 C42 H42 120.9
C44 C43 C42 125.9(3)
C44 C43 S2 117.6(3)
C42 C43 S2 116.4(3)
C39 C44 C43 117.8(4)
C39 C44 H44 121.1
C43 C44 H44 121.1
O4 S2 O5 110.56(16)
O4 S2 O6 117.12(16)
O5 S2 O6 115.88(17)
O4 S2 C43 103.18(18)
O5 S2 C43 104.31(17)
O6 S2 C43 103.78(19)

loop_
_geom_bond_atom_site_label_1
_geom_bond_atom_site_label_2
_geom_bond_distance
C1 N2 1.392(4)
C1 C2 1.632(5)
C1 H1A 0.9900
C1 H1B 0.9900
C2 C3 1.483(5)
C2 H2A 0.9900
C2 H2B 0.9900
C3 N1 1.510(4)
C3 H3A 0.9900
C3 H3B 0.9900
C4 C5 1.292(5)
C4 N2 1.341(5)
C4 H4 0.9500
C5 C6 1.352(5)
C5 H5 0.9500
C6 C15 1.365(5)
C6 C7 1.409(5)
C7 C8 1.286(5)
C7 H7 0.9500
C8 N2 1.333(4)
C8 C9 1.487(5)
C9 C14 1.390(5)
C9 N1 1.426(5)
C10 N1 1.358(5)
C10 C11 1.389(5)
C10 H10 0.9500
C11 C12 1.446(5)
C11 H11 0.9500
C12 C14 1.410(5)
C12 C13 1.516(5)
C13 H13A 0.9800
C13 H13B 0.9800
C13 H13C 0.9800
C14 H14 0.9500
C15 C16 1.295(5)
C15 H15 0.9500
C16 C17 1.365(5)
C16 H16 0.9500
C17 C18 1.355(5)
C17 C22 1.392(5)
C18 C19 1.287(5)
C18 H18 0.9500
C19 C20 1.396(5)
C19 H19 0.9500
C20 N3 1.298(5)
C20 C21 1.381(5)
C21 C22 1.300(5)
C21 H21 0.9500
C22 H22 0.9500
C23 N3 1.440(5)
C23 H23A 0.9800
C23 H23B 0.9800
C23 H23C 0.9800
C24 N3 1.408(5)
C24 H24A 0.9800
C24 H24B 0.9800
C24 H24C 0.9800
C25 C30 1.344(5)
C25 C26 1.389(5)
C25 H25 0.9500
C26 C27 1.294(5)
C26 H26 0.9500
C27 C28 1.394(5)
C27 H27 0.9500
C28 C34 1.342(5)
C28 C29 1.396(5)
C29 C30 1.338(5)
C29 C31 1.394(5)
C30 H30 0.9500
C31 C32 1.294(5)
C31 H31 0.9500
C32 C33 1.416(5)
C32 S1 1.756(4)
C33 C34 1.347(5)
C33 H33 0.9500
C34 H34 0.9500
S1 O1 1.388(3)
S1 O3 1.440(2)
S1 O2 1.568(3)
C35 C40 1.308(5)
C35 C36 1.401(5)
C35 H35 0.9500
C36 C37 1.474(5)
C36 H36 0.9500
C37 C38 1.259(5)
C37 H37 0.9500
C38 C39 1.454(5)
C38 H38 0.9500
C39 C44 1.313(5)
C39 C40 1.484(5)
C40 C41 1.449(5)
C41 C42 1.260(5)
C41 H41 0.9500
C42 C43 1.480(5)
C42 H42 0.9500
C43 C44 1.404(5)
C43 S2 1.641(4)
C44 H44 0.9500
S2 O4 1.467(3)
S2 O5 1.474(2)
S2 O6 1.550(3)

loop_
_geom_torsion_atom_site_label_1
_geom_torsion_atom_site_label_2
_geom_torsion_atom_site_label_3
_geom_torsion_atom_site_label_4
_geom_torsion
N2 C1 C2 C3 45.6(5)
C1 C2 C3 N1 40.8(4)
N2 C4 C5 C6 1.0(6)
C4 C5 C6 C15 179.1(4)
C4 C5 C6 C7 -1.6(6)
C5 C6 C7 C8 1.8(6)
C15 C6 C7 C8 -179.0(4)
C6 C7 C8 N2 -1.2(6)
C6 C7 C8 C9 179.6(3)
C7 C8 C9 C14 50.6(5)
N2 C8 C9 C14 -128.5(4)
C7 C8 C9 N1 -126.6(4)
N2 C8 C9 N1 54.3(5)
N1 C10 C11 C12 1.7(5)
C10 C11 C12 C14 -0.7(6)
C10 C11 C12 C13 -178.6(4)
N1 C9 C14 C12 1.0(5)
C8 C9 C14 C12 -176.2(3)
C11 C12 C14 C9 -0.7(5)
C13 C12 C14 C9 177.3(3)
C5 C6 C15 C16 -177.4(4)
C7 C6 C15 C16 3.4(6)
C6 C15 C16 C17 179.3(4)
C15 C16 C17 C18 171.6(4)
C15 C16 C17 C22 -8.3(7)
C16 C17 C18 C19 -176.8(4)
C22 C17 C18 C19 3.1(6)
C17 C18 C19 C20 -0.1(6)
C18 C19 C20 N3 174.8(4)
C18 C19 C20 C21 -3.4(6)
N3 C20 C21 C22 -174.5(4)
C19 C20 C21 C22 3.8(6)
C20 C21 C22 C17 -0.8(6)
C18 C17 C22 C21 -2.6(6)
C16 C17 C22 C21 177.2(4)
C11 C10 N1 C9 -1.4(5)
C11 C10 N1 C3 176.6(3)
C14 C9 N1 C10 0.1(5)
C8 C9 N1 C10 177.2(3)
C14 C9 N1 C3 -177.8(3)
C8 C9 N1 C3 -0.7(5)
C2 C3 N1 C10 115.8(4)
C2 C3 N1 C9 -66.2(4)
C7 C8 N2 C4 0.6(5)
C9 C8 N2 C4 179.8(3)
C7 C8 N2 C1 -178.5(3)
C9 C8 N2 C1 0.7(5)
C5 C4 N2 C8 -0.5(6)
C5 C4 N2 C1 178.5(4)
C2 C1 N2 C8 -73.0(4)
C2 C1 N2 C4 107.9(4)
C21 C20 N3 C24 -176.6(3)
C19 C20 N3 C24 5.1(6)
C21 C20 N3 C23 -5.7(6)
C19 C20 N3 C23 176.0(4)
C30 C25 C26 C27 0.0(6)
C25 C26 C27 C28 0.6(6)
C26 C27 C28 C34 179.7(4)
C26 C27 C28 C29 -0.5(6)
C34 C28 C29 C30 179.5(4)
C27 C28 C29 C30 -0.3(6)
C34 C28 C29 C31 -0.3(6)
C27 C28 C29 C31 179.9(3)
C31 C29 C30 C25 -179.3(3)
C28 C29 C30 C25 0.9(6)
C26 C25 C30 C29 -0.8(6)
C30 C29 C31 C32 179.8(4)
C28 C29 C31 C32 -0.5(5)
C29 C31 C32 C33 1.1(5)
C29 C31 C32 S1 -172.9(3)
C31 C32 C33 C34 -1.0(6)
S1 C32 C33 C34 172.7(3)
C27 C28 C34 C33 -179.9(3)
C29 C28 C34 C33 0.4(6)
C32 C33 C34 C28 0.3(6)
C31 C32 S1 O1 -131.1(3)
C33 C32 S1 O1 55.1(3)
C31 C32 S1 O3 -15.5(4)
C33 C32 S1 O3 170.7(3)
C31 C32 S1 O2 106.8(3)
C33 C32 S1 O2 -67.0(3)
C40 C35 C36 C37 0.5(6)
C35 C36 C37 C38 0.1(6)
C36 C37 C38 C39 -1.1(5)
C37 C38 C39 C44 -178.1(4)
C37 C38 C39 C40 1.6(6)
C36 C35 C40 C41 -179.9(3)
C36 C35 C40 C39 0.0(5)
C44 C39 C40 C35 178.7(4)
C38 C39 C40 C35 -1.0(5)
C44 C39 C40 C41 -1.4(5)
C38 C39 C40 C41 178.8(4)
C35 C40 C41 C42 -178.8(4)
C39 C40 C41 C42 1.4(6)
C40 C41 C42 C43 0.0(6)
C41 C42 C43 C44 -1.3(6)
C41 C42 C43 S2 174.5(3)
C38 C39 C44 C43 179.8(3)
C40 C39 C44 C43 0.1(5)
C42 C43 C44 C39 1.2(6)
S2 C43 C44 C39 -174.5(3)
C44 C43 S2 O4 106.2(3)
C42 C43 S2 O4 -70.0(3)
C44 C43 S2 O5 -138.2(3)
C42 C43 S2 O5 45.6(3)
C44 C43 S2 O6 -16.4(3)
C42 C43 S2 O6 167.4(3)

loop_
_cod_related_entry_id
_cod_related_entry_database
_cod_related_entry_code
1 ChemSpider 30660120
